data_7061588
loop_
_publ_author_name
'Kochurin, Matvei A.'
'Ismagilova, Alina R.'
'Zakusilo, Dmitriy N.'
'Khoroshilova, Olesya V.'
'Boyarskaya, Irina A.'
'Vasilyev, Aleksander V.'

_publ_section_title
;
 Reactions of linear conjugated dienone structures with arenes under
 superelectrophilic activation conditions. An experimental and theoretical
 study of intermediate multicentered electrophilic species
;
_journal_issue 25
_journal_name_full 'New Journal of Chemistry'
_journal_page_first 12041
_journal_page_last 12053
_journal_paper_doi 10.1039/D2NJ01828D
_journal_volume 46
_journal_year 2022
_chemical_formula_moiety 'C19 H18 O'
_chemical_formula_sum 'C19 H18 O'
_chemical_formula_weight 262.33
_space_group_crystal_system monoclinic
_space_group_IT_number 14
_space_group_name_Hall '-P 2ybc'
_space_group_name_H-M_alt 'P 1 21/c 1'
_atom_sites_solution_hydrogens geom
_atom_sites_solution_primary dual
_audit_creation_date 2018-05-10
_audit_creation_method
;
Olex2 1.2
(compiled 2018.04.26 svn.r3504 for OlexSys, GUI svn.r5492)
;
_audit_update_record
;
2022-02-18 deposited with the CCDC.	2022-05-23 downloaded from the CCDC.
;
_cell_angle_alpha 90
_cell_angle_beta 106.026(5)
_cell_angle_gamma 90
_cell_formula_units_Z 4
_cell_length_a 7.8475(4)
_cell_length_b 16.8287(7)
_cell_length_c 11.1852(5)
_cell_measurement_reflns_used 4220
_cell_measurement_temperature 100(2)
_cell_measurement_theta_max 71.7380
_cell_measurement_theta_min 2.6050
_cell_volume 1419.75(12)
_computing_cell_refinement 'CrysAlisPro 1.171.39.35a (Rigaku OD, 2017)'
_computing_data_collection 'CrysAlisPro 1.171.39.35a (Rigaku OD, 2017)'
_computing_data_reduction 'CrysAlisPro 1.171.39.35a (Rigaku OD, 2017)'
_computing_molecular_graphics 'Olex2 (Dolomanov et al., 2009)'
_computing_publication_material 'Olex2 (Dolomanov et al., 2009)'
_computing_structure_refinement 'ShelXL (Sheldrick, 2015)'
_computing_structure_solution 'ShelXT (Sheldrick, 2015)'
_diffrn_ambient_temperature 100(2)
_diffrn_detector 'CCD plate'
_diffrn_detector_type HyPix3000
_diffrn_measured_fraction_theta_full 0.996
_diffrn_measured_fraction_theta_max 0.989
_diffrn_measurement_details
;
List of Runs (angles in degrees, time in seconds):

  # Type    Start    End  Width  t~exp~   \w     \q     \k     \f   Frames
#--------------------------------------------------------------------------
  1  \w    -46.00 -19.00   0.50    0.31    --  -41.35  64.00  67.00   54
  2  \w    -58.00 -23.00   0.50    0.31    --  -41.35 -64.00 -68.00   70
  3  \w   -104.00 -61.00   0.50    0.31    --  -41.35 -64.00 -68.00   86
  4  \w     38.00  88.00   0.50    1.26    --  101.00 -64.00 -68.00  100
  5  \w    123.00 150.00   0.50    1.26    --  101.00  64.00  67.00   54
  6  \w     85.00 119.00   0.50    1.26    --  101.00  64.00  67.00   68
  7  \w    -90.00 -23.00   0.50    0.31    --  -41.35 -65.00  90.00  134
  8  \w    -48.00  22.00   0.50    0.31    --  -41.35  65.00-120.00  140
  9  \w     75.00 104.00   0.50    0.31    --   41.35  43.00-150.00   58
 10  \w    -17.00  58.00   0.50    0.31    --   41.35 -54.00 -30.00  150
 11  \w     66.00 108.00   0.50    0.31    --   41.35  21.00  30.00   84
 12  \w    -11.00  14.00   0.50    0.31    --   41.35 -64.00 -68.00   50
 13  \w     29.00  69.00   0.50    0.31    --   41.35  43.00-150.00   80
 14  \w     51.00  86.00   0.50    0.31    --   41.35  64.00  67.00   70
 15  \w    -12.00  18.00   0.50    0.31    --   41.35 -32.00 120.00   60
 16  \w     32.00  57.00   0.50    0.31    --   41.35  21.00  30.00   50
 17  \w     88.00 157.00   0.50    1.26    --  101.00  17.00 150.00  138
 18  \w    108.00 135.00   0.50    1.26    --  101.00  33.00 -90.00   54
 19  \w     95.00 156.00   0.50    1.26    --  101.00  25.00   0.00  122
 20  \w    102.00 149.00   0.50    1.26    --  101.00  33.00  60.00   94
 21  \w     53.00  83.00   0.50    1.26    --  101.00 -59.00 -30.00   60
 22  \w     40.00 114.00   0.50    1.26    --  101.00 -42.00 120.00  148
 23  \w     50.00  92.00   0.50    1.26    --  101.00 -25.00  60.00   84
 24  \w     76.00 111.00   0.50    1.26    --  101.00 -42.00 -60.00   70
 25  \w     92.00 120.00   0.50    1.26    --  101.00  17.00-150.00   56
 26  \w     38.00  69.00   0.50    1.26    --  101.00 -42.00 -60.00   62
 27  \w    123.00 150.00   0.50    1.26    --  101.00  17.00-150.00   54
 28  \w     49.00  85.00   0.50    1.26    --  101.00 -25.00-120.00   72
 29  \w     48.00  87.00   0.50    1.26    --  101.00 -33.00-150.00   78
 30  \w     86.00 111.00   0.50    1.26    --  101.00 -59.00 -30.00   50
 31  \w     53.00 113.00   0.50    1.26    --  101.00 -17.00 120.00  120
 32  \w     87.00 112.00   0.50    1.26    --  101.00  59.00-180.00   50
 33  \w     88.00 151.00   0.50    1.26    --  101.00  42.00  30.00  126
 34  \w     -3.00  22.00   0.50    0.31    --  -41.35  64.00  67.00   50
 35  \w    -93.00 -43.00   0.50    0.31    --  -41.35 -21.00 -30.00  100
 36  \w   -103.00 -78.00   0.50    0.31    --  -41.35 -43.00 150.00   50
 37  \w     24.00  51.00   0.50    0.31    --   41.35  54.00 -60.00   54
 38  \w     30.00  66.00   0.50    0.31    --   41.35  65.00-180.00   72
 39  \w     42.00  84.00   0.50    0.31    --   41.35  32.00  90.00   84
 40  \w     77.00 104.00   0.50    0.31    --   41.35  54.00 -60.00   54
 41  \w     40.00  66.00   0.50    0.31    --   41.35  43.00-180.00   52
 42  \w     79.00 104.00   0.50    0.31    --   41.35  43.00-180.00   50
 43  \w     69.00 104.00   0.50    0.31    --   41.35  65.00-180.00   70
 44  \w     77.00 116.00   0.50    1.26    --  101.00  77.00-180.00   78
 45  \w    127.00 152.00   0.50    1.26    --  101.00  59.00 150.00   50
 46  \w     77.00 104.00   0.50    1.26    --  101.00  77.00 150.00   54
;
_diffrn_measurement_device 'four-circle diffractometer'
_diffrn_measurement_device_type 'SuperNova, Single source at offset/far, HyPix3000'
_diffrn_measurement_method '\w scans'
_diffrn_orient_matrix_type 'CrysAlisPro convention (1999,Acta A55,543-557)'
_diffrn_orient_matrix_UB_11 -0.1024394000
_diffrn_orient_matrix_UB_12 -0.0678716000
_diffrn_orient_matrix_UB_13 0.0415762000
_diffrn_orient_matrix_UB_21 0.1352814000
_diffrn_orient_matrix_UB_22 0.0002728000
_diffrn_orient_matrix_UB_23 0.1293274000
_diffrn_orient_matrix_UB_31 -0.1137013000
_diffrn_orient_matrix_UB_32 0.0613876000
_diffrn_orient_matrix_UB_33 0.0456015000
_diffrn_radiation_monochromator mirror
_diffrn_radiation_probe x-ray
_diffrn_radiation_type CuK\a
_diffrn_radiation_wavelength 1.54184
_diffrn_reflns_av_R_equivalents 0.0323
_diffrn_reflns_av_unetI/netI 0.0297
_diffrn_reflns_Laue_measured_fraction_full 0.996
_diffrn_reflns_Laue_measured_fraction_max 0.989
_diffrn_reflns_limit_h_max 9
_diffrn_reflns_limit_h_min -9
_diffrn_reflns_limit_k_max 20
_diffrn_reflns_limit_k_min -20
_diffrn_reflns_limit_l_max 13
_diffrn_reflns_limit_l_min -13
_diffrn_reflns_number 9098
_diffrn_reflns_point_group_measured_fraction_full 0.996
_diffrn_reflns_point_group_measured_fraction_max 0.989
_diffrn_reflns_theta_full 67.684
_diffrn_reflns_theta_max 72.086
_diffrn_reflns_theta_min 4.881
_diffrn_source 'micro-focus sealed X-ray tube'
_diffrn_source_type 'SuperNova (Cu) X-ray Source'
_exptl_absorpt_coefficient_mu 0.570
_exptl_absorpt_correction_T_max 1.00000
_exptl_absorpt_correction_T_min 0.52568
_exptl_absorpt_correction_type multi-scan
_exptl_absorpt_process_details
;
CrysAlisPro 1.171.39.35a (Rigaku Oxford Diffraction, 2017)
Empirical absorption correction using spherical harmonics,
 implemented in SCALE3 ABSPACK scaling algorithm.
;
_exptl_crystal_colour colourless
_exptl_crystal_colour_primary colourless
_exptl_crystal_density_diffrn 1.227
_exptl_crystal_description plate
_exptl_crystal_F_000 560
_exptl_crystal_size_max 0.35
_exptl_crystal_size_mid 0.22
_exptl_crystal_size_min 0.1
_refine_diff_density_max 0.338
_refine_diff_density_min -0.276
_refine_diff_density_rms 0.058
_refine_ls_extinction_method none
_refine_ls_goodness_of_fit_ref 1.061
_refine_ls_hydrogen_treatment constr
_refine_ls_matrix_type full
_refine_ls_number_parameters 183
_refine_ls_number_reflns 2769
_refine_ls_number_restraints 0
_refine_ls_restrained_S_all 1.061
_refine_ls_R_factor_all 0.0815
_refine_ls_R_factor_gt 0.0684
_refine_ls_shift/su_max 0.000
_refine_ls_shift/su_mean 0.000
_refine_ls_structure_factor_coef Fsqd
_refine_ls_weighting_details 'w=1/[\s^2^(Fo^2^)+(0.0955P)^2^+0.9766P] where P=(Fo^2^+2Fc^2^)/3'
_refine_ls_weighting_scheme calc
_refine_ls_wR_factor_gt 0.1848
_refine_ls_wR_factor_ref 0.2027
_reflns_Friedel_coverage 0.000
_reflns_number_gt 2280
_reflns_number_total 2769
_reflns_threshold_expression 'I > 2\s(I)'
_cod_data_source_file d2nj01828d2.cif
_cod_data_source_block on2562-72
_cod_depositor_comments 'Adding full bibliography for 7061586--7061588.cif.'
_cod_database_code 7061588
_shelx_shelxl_version_number 2014/7
_chemical_oxdiff_formula C25
_shelx_space_group_comment
;
The symmetry employed for this shelxl refinement is uniquely defined
by the following loop, which should always be used as a source of
symmetry information in preference to the above space-group names.
They are only intended as comments.
;
_shelx_estimated_absorpt_t_max 0.945
_shelx_estimated_absorpt_t_min 0.825
_reflns_odcompleteness_completeness 99.17
_reflns_odcompleteness_iscentric 1
_reflns_odcompleteness_theta 71.55
_olex2_refinement_description
;
1. Fixed Uiso
 At 1.2 times of:
  All C(H) groups, All C(H,H) groups
 At 1.5 times of:
  All C(H,H,H) groups
2.a Ternary CH refined with riding coordinates:
 C4(H4), C7(H7)
2.b Secondary CH2 refined with riding coordinates:
 C13(H13A,H13B), C8(H8A,H8B)
2.c Aromatic/amide H refined with riding coordinates:
 C15(H15), C9(H9), C12(H12), C16(H16), C11(H11), C10(H10)
2.d Idealised Me refined as rotating group:
 C18(H18A,H18B,H18C), C19(H19A,H19B,H19C)
;
_olex2_submission_special_instructions 'No special instructions were received'
_oxdiff_exptl_absorpt_empirical_details
;
Empirical correction (ABSPACK) includes:
- Absorption correction using spherical harmonics
- Frame scaling
;
_oxdiff_exptl_absorpt_empirical_full_max 2.942
_oxdiff_exptl_absorpt_empirical_full_min 0.718

loop_
_space_group_symop_operation_xyz
'x, y, z'
'-x, y+1/2, -z+1/2'
'-x, -y, -z'
'x, -y-1/2, z-1/2'

loop_
_atom_site_label
_atom_site_type_symbol
_atom_site_fract_x
_atom_site_fract_y
_atom_site_fract_z
_atom_site_U_iso_or_equiv
_atom_site_adp_type
_atom_site_occupancy
_atom_site_site_symmetry_order
_atom_site_calc_flag
_atom_site_refinement_flags_posn
_atom_site_refinement_flags_adp
_atom_site_refinement_flags_occupancy
_atom_site_disorder_assembly
_atom_site_disorder_group
O1 O 0.3342(3) 0.31208(15) 0.5568(2) 0.0692(6) Uani 1 1 d . . . . .
C5 C 0.7028(3) 0.15087(14) 0.5812(2) 0.0415(6) Uani 1 1 d . . . . .
C6 C 0.5318(3) 0.13010(13) 0.5122(2) 0.0427(6) Uani 1 1 d . . . . .
C2 C 0.6216(3) 0.33152(15) 0.5385(2) 0.0428(6) Uani 1 1 d . . . . .
C4 C 0.7874(3) 0.20514(15) 0.5062(2) 0.0426(6) Uani 1 1 d . . . . .
H4 H 0.9134 0.1889 0.5172 0.051 Uiso 1 1 calc R . . . .
C7 C 0.4917(3) 0.16851(15) 0.3847(2) 0.0444(6) Uani 1 1 d . . . . .
H7 H 0.4284 0.1304 0.3187 0.053 Uiso 1 1 calc R . . . .
C13 C 0.6767(3) 0.18674(15) 0.3722(2) 0.0460(6) Uani 1 1 d . . . . .
H13A H 0.6739 0.2330 0.3171 0.055 Uiso 1 1 calc R . . . .
H13B H 0.7257 0.1405 0.3383 0.055 Uiso 1 1 calc R . . . .
C3 C 0.7805(3) 0.29155(15) 0.5436(2) 0.0429(6) Uani 1 1 d . . . . .
C14 C 0.7745(4) 0.12546(14) 0.7037(2) 0.0478(6) Uani 1 1 d . . . . .
C17 C 0.4237(4) 0.08369(14) 0.5644(3) 0.0495(6) Uani 1 1 d . . . . .
C1 C 0.4397(3) 0.29537(15) 0.4975(2) 0.0480(6) Uani 1 1 d . . . . .
C15 C 0.6673(4) 0.07800(15) 0.7539(2) 0.0536(7) Uani 1 1 d . . . . .
H15 H 0.7123 0.0586 0.8363 0.064 Uiso 1 1 calc R . . . .
C8 C 0.3803(3) 0.24433(16) 0.3821(2) 0.0502(6) Uani 1 1 d . . . . .
H8A H 0.3849 0.2766 0.3090 0.060 Uiso 1 1 calc R . . . .
H8B H 0.2552 0.2287 0.3708 0.060 Uiso 1 1 calc R . . . .
C9 C 0.6260(4) 0.41117(16) 0.5763(2) 0.0523(7) Uani 1 1 d . . . . .
H9 H 0.5179 0.4375 0.5735 0.063 Uiso 1 1 calc R . . . .
C12 C 0.9390(4) 0.33364(18) 0.5898(2) 0.0546(7) Uani 1 1 d . . . . .
H12 H 1.0487 0.3074 0.5977 0.066 Uiso 1 1 calc R . . . .
C16 C 0.4970(4) 0.05831(15) 0.6871(2) 0.0542(7) Uani 1 1 d . . . . .
H16 H 0.4272 0.0265 0.7256 0.065 Uiso 1 1 calc R . . . .
C18 C 0.9594(4) 0.14840(18) 0.7759(2) 0.0581(7) Uani 1 1 d . . . . .
H18A H 1.0427 0.1335 0.7287 0.087 Uiso 1 1 calc GR . . . .
H18B H 0.9911 0.1207 0.8561 0.087 Uiso 1 1 calc GR . . . .
H18C H 0.9649 0.2059 0.7900 0.087 Uiso 1 1 calc GR . . . .
C19 C 0.2379(4) 0.06208(17) 0.4922(3) 0.0608(7) Uani 1 1 d . . . . .
H19A H 0.1698 0.1107 0.4638 0.091 Uiso 1 1 calc GR . . . .
H19B H 0.1814 0.0318 0.5456 0.091 Uiso 1 1 calc GR . . . .
H19C H 0.2414 0.0297 0.4200 0.091 Uiso 1 1 calc GR . . . .
C11 C 0.9393(4) 0.41319(19) 0.6245(3) 0.0636(8) Uani 1 1 d . . . . .
H11 H 1.0486 0.4407 0.6535 0.076 Uiso 1 1 calc R . . . .
C10 C 0.7834(5) 0.45193(17) 0.6173(3) 0.0626(8) Uani 1 1 d . . . . .
H10 H 0.7838 0.5063 0.6403 0.075 Uiso 1 1 calc R . . . .

loop_
_atom_site_aniso_label
_atom_site_aniso_U_11
_atom_site_aniso_U_22
_atom_site_aniso_U_33
_atom_site_aniso_U_23
_atom_site_aniso_U_13
_atom_site_aniso_U_12
O1 0.0488(11) 0.0892(16) 0.0742(14) -0.0152(12) 0.0245(10) 0.0045(10)
C5 0.0484(13) 0.0393(12) 0.0384(11) -0.0020(9) 0.0148(10) 0.0097(10)
C6 0.0531(14) 0.0374(12) 0.0416(12) -0.0042(9) 0.0194(11) 0.0033(10)
C2 0.0484(13) 0.0446(13) 0.0376(11) 0.0003(9) 0.0157(10) 0.0004(10)
C4 0.0385(12) 0.0512(14) 0.0401(12) 0.0001(10) 0.0142(10) 0.0057(10)
C7 0.0482(13) 0.0424(12) 0.0408(12) -0.0035(10) 0.0091(10) -0.0004(10)
C13 0.0552(14) 0.0480(13) 0.0377(12) -0.0024(10) 0.0175(11) 0.0038(11)
C3 0.0434(12) 0.0533(14) 0.0358(11) -0.0017(10) 0.0171(9) -0.0046(10)
C14 0.0631(16) 0.0426(13) 0.0386(12) -0.0024(10) 0.0156(11) 0.0126(11)
C17 0.0620(16) 0.0377(12) 0.0547(14) -0.0088(10) 0.0260(12) -0.0028(11)
C1 0.0415(12) 0.0502(14) 0.0530(14) 0.0004(11) 0.0139(11) 0.0093(11)
C15 0.080(2) 0.0412(13) 0.0414(13) -0.0004(10) 0.0205(13) 0.0085(12)
C8 0.0440(13) 0.0494(14) 0.0512(14) 0.0019(11) 0.0032(11) 0.0050(11)
C9 0.0710(18) 0.0454(14) 0.0455(13) -0.0007(11) 0.0249(12) 0.0000(12)
C12 0.0470(14) 0.0705(18) 0.0506(14) -0.0022(12) 0.0205(12) -0.0128(12)
C16 0.0822(19) 0.0373(12) 0.0549(15) -0.0028(11) 0.0390(14) -0.0027(13)
C18 0.0597(17) 0.0651(17) 0.0449(14) -0.0028(12) 0.0067(12) 0.0189(14)
C19 0.0668(18) 0.0475(15) 0.0745(19) -0.0139(13) 0.0304(15) -0.0089(13)
C11 0.075(2) 0.0662(18) 0.0541(16) -0.0119(13) 0.0254(15) -0.0319(16)
C10 0.089(2) 0.0508(15) 0.0580(16) -0.0093(13) 0.0368(16) -0.0184(15)

loop_
_atom_type_symbol
_atom_type_description
_atom_type_scat_dispersion_real
_atom_type_scat_dispersion_imag
_atom_type_scat_source
C C 0.0181 0.0091 'International Tables Vol C Tables 4.2.6.8 and 6.1.1.4'
H H 0.0000 0.0000 'International Tables Vol C Tables 4.2.6.8 and 6.1.1.4'
O O 0.0492 0.0322 'International Tables Vol C Tables 4.2.6.8 and 6.1.1.4'

loop_
_geom_angle_atom_site_label_1
_geom_angle_atom_site_label_2
_geom_angle_atom_site_label_3
_geom_angle
_geom_angle_site_symmetry_1
_geom_angle_site_symmetry_3
_geom_angle_publ_flag
C6 C5 C4 110.3(2) . . ?
C6 C5 C14 122.1(2) . . ?
C14 C5 C4 127.5(2) . . ?
C5 C6 C7 109.4(2) . . ?
C17 C6 C5 120.8(2) . . ?
C17 C6 C7 129.8(2) . . ?
C3 C2 C1 125.2(2) . . ?
C9 C2 C3 119.8(2) . . ?
C9 C2 C1 114.9(2) . . ?
C5 C4 H4 109.7 . . ?
C5 C4 C13 101.63(19) . . ?
C5 C4 C3 111.80(19) . . ?
C13 C4 H4 109.7 . . ?
C3 C4 H4 109.7 . . ?
C3 C4 C13 114.0(2) . . ?
C6 C7 H7 110.6 . . ?
C6 C7 C13 102.44(19) . . ?
C6 C7 C8 109.9(2) . . ?
C13 C7 H7 110.6 . . ?
C13 C7 C8 112.3(2) . . ?
C8 C7 H7 110.6 . . ?
C4 C13 H13A 110.9 . . ?
C4 C13 H13B 110.9 . . ?
C7 C13 C4 104.28(19) . . ?
C7 C13 H13A 110.9 . . ?
C7 C13 H13B 110.9 . . ?
H13A C13 H13B 108.9 . . ?
C2 C3 C4 123.1(2) . . ?
C12 C3 C2 117.5(2) . . ?
C12 C3 C4 119.4(2) . . ?
C5 C14 C18 121.1(2) . . ?
C15 C14 C5 116.6(3) . . ?
C15 C14 C18 122.3(2) . . ?
C6 C17 C16 116.6(3) . . ?
C6 C17 C19 121.5(3) . . ?
C16 C17 C19 121.9(3) . . ?
O1 C1 C2 117.9(2) . . ?
O1 C1 C8 119.8(2) . . ?
C2 C1 C8 122.2(2) . . ?
C14 C15 H15 119.2 . . ?
C16 C15 C14 121.7(2) . . ?
C16 C15 H15 119.2 . . ?
C7 C8 H8A 108.7 . . ?
C7 C8 H8B 108.7 . . ?
C1 C8 C7 114.4(2) . . ?
C1 C8 H8A 108.7 . . ?
C1 C8 H8B 108.7 . . ?
H8A C8 H8B 107.6 . . ?
C2 C9 H9 119.3 . . ?
C10 C9 C2 121.5(3) . . ?
C10 C9 H9 119.3 . . ?
C3 C12 H12 119.3 . . ?
C11 C12 C3 121.5(3) . . ?
C11 C12 H12 119.3 . . ?
C17 C16 H16 118.9 . . ?
C15 C16 C17 122.1(3) . . ?
C15 C16 H16 118.9 . . ?
C14 C18 H18A 109.5 . . ?
C14 C18 H18B 109.5 . . ?
C14 C18 H18C 109.5 . . ?
H18A C18 H18B 109.5 . . ?
H18A C18 H18C 109.5 . . ?
H18B C18 H18C 109.5 . . ?
C17 C19 H19A 109.5 . . ?
C17 C19 H19B 109.5 . . ?
C17 C19 H19C 109.5 . . ?
H19A C19 H19B 109.5 . . ?
H19A C19 H19C 109.5 . . ?
H19B C19 H19C 109.5 . . ?
C12 C11 H11 119.7 . . ?
C10 C11 C12 120.5(3) . . ?
C10 C11 H11 119.7 . . ?
C9 C10 H10 120.4 . . ?
C11 C10 C9 119.2(3) . . ?
C11 C10 H10 120.4 . . ?

loop_
_geom_bond_atom_site_label_1
_geom_bond_atom_site_label_2
_geom_bond_distance
_geom_bond_site_symmetry_2
_geom_bond_publ_flag
O1 C1 1.228(3) . ?
C5 C6 1.395(3) . ?
C5 C4 1.512(3) . ?
C5 C14 1.397(3) . ?
C6 C7 1.517(3) . ?
C6 C17 1.394(4) . ?
C2 C3 1.405(3) . ?
C2 C1 1.502(4) . ?
C2 C9 1.403(4) . ?
C4 H4 1.0000 . ?
C4 C13 1.542(3) . ?
C4 C3 1.518(3) . ?
C7 H7 1.0000 . ?
C7 C13 1.527(4) . ?
C7 C8 1.542(3) . ?
C13 H13A 0.9900 . ?
C13 H13B 0.9900 . ?
C3 C12 1.400(4) . ?
C14 C15 1.386(4) . ?
C14 C18 1.503(4) . ?
C17 C16 1.400(4) . ?
C17 C19 1.503(4) . ?
C1 C8 1.513(4) . ?
C15 H15 0.9500 . ?
C15 C16 1.380(4) . ?
C8 H8A 0.9900 . ?
C8 H8B 0.9900 . ?
C9 H9 0.9500 . ?
C9 C10 1.376(4) . ?
C12 H12 0.9500 . ?
C12 C11 1.394(4) . ?
C16 H16 0.9500 . ?
C18 H18A 0.9800 . ?
C18 H18B 0.9800 . ?
C18 H18C 0.9800 . ?
C19 H19A 0.9800 . ?
C19 H19B 0.9800 . ?
C19 H19C 0.9800 . ?
C11 H11 0.9500 . ?
C11 C10 1.369(5) . ?
C10 H10 0.9500 . ?
